data_7156951
loop_
_publ_author_name
'Huang, Junmin'
'Hu, Xinwei'
'Chen, Fengjuan'
'Gui, Jiao'
'Zeng, Wei'

_publ_section_title
;
 Rhodium(i)-catalyzed vinylation/[2 + 1] carbocyclization of 1,6-enynes
 with \a-diazocarbonyl compounds.
;
_journal_issue 29
_journal_name_full 'Organic &amp; biomolecular chemistry'
_journal_page_first 7042
_journal_page_last 7054
_journal_paper_doi 10.1039/c9ob01028a
_journal_volume 17
_journal_year 2019
_chemical_formula_moiety '0.17(C19 H23 N O5 S)'
_chemical_formula_sum 'C3.17 H3.83 N0.17 O0.83 S0.17'
_chemical_formula_weight 62.91
_space_group_crystal_system monoclinic
_space_group_IT_number 14
_space_group_name_Hall '-P 2ybc'
_space_group_name_H-M_alt 'P 1 21/c 1'
_symmetry_space_group_name_Hall '-P 2ybc'
_symmetry_space_group_name_H-M 'P 1 21/c 1'
_atom_sites_solution_hydrogens mixed
_atom_sites_solution_primary iterative
_audit_creation_date 2016-12-21
_audit_creation_method
;
Olex2 1.2
(compiled 2016.11.30 svn.r3356 for OlexSys, GUI svn.r5269)
;
_audit_update_record
;
2018-12-25 deposited with the CCDC.    2019-07-02 downloaded from the CCDC.
;
_cell_angle_alpha 90
_cell_angle_beta 101.93(3)
_cell_angle_gamma 90
_cell_formula_units_Z 24
_cell_length_a 12.417(3)
_cell_length_b 6.0979(12)
_cell_length_c 25.184(5)
_cell_measurement_reflns_used 3292
_cell_measurement_temperature 293(2)
_cell_measurement_theta_max 25.026
_cell_measurement_theta_min 2.586
_cell_volume 1865.7(7)
_computing_molecular_graphics 'Olex2 (Dolomanov et al., 2009)'
_computing_publication_material 'Olex2 (Dolomanov et al., 2009)'
_computing_structure_refinement 'olex2.refine (Bourhis et al., 2015)'
_computing_structure_solution 'olex2.solve (Bourhis et al., 2015)'
_diffrn_ambient_temperature 293(2)
_diffrn_measured_fraction_theta_full 0.975
_diffrn_measured_fraction_theta_max 0.998
_diffrn_measurement_device_type 'Bruker P4'
_diffrn_measurement_method '\w scans'
_diffrn_radiation_monochromator graphite
_diffrn_radiation_type MoK\a
_diffrn_radiation_wavelength 0.71073
_diffrn_reflns_av_R_equivalents 0.0165
_diffrn_reflns_av_unetI/netI 0.0211
_diffrn_reflns_Laue_measured_fraction_full 0.975
_diffrn_reflns_Laue_measured_fraction_max 0.998
_diffrn_reflns_limit_h_max 10
_diffrn_reflns_limit_h_min -14
_diffrn_reflns_limit_k_max 7
_diffrn_reflns_limit_k_min -5
_diffrn_reflns_limit_l_max 29
_diffrn_reflns_limit_l_min -21
_diffrn_reflns_number 6139
_diffrn_reflns_point_group_measured_fraction_full 0.975
_diffrn_reflns_point_group_measured_fraction_max 0.998
_diffrn_reflns_theta_full 25.242
_diffrn_reflns_theta_max 25.026
_diffrn_reflns_theta_min 2.586
_exptl_absorpt_coefficient_mu 0.203
_exptl_absorpt_correction_type none
_exptl_crystal_colour white
_exptl_crystal_density_diffrn 1.344
_exptl_crystal_description block
_exptl_crystal_F_000 800
_exptl_crystal_size_max 0.300
_exptl_crystal_size_mid 0.200
_exptl_crystal_size_min 0.200
_refine_diff_density_max 0.301
_refine_diff_density_min -0.466
_refine_diff_density_rms 0.049
_refine_ls_extinction_method none
_refine_ls_goodness_of_fit_ref 1.017
_refine_ls_hydrogen_treatment mixed
_refine_ls_matrix_type full
_refine_ls_number_parameters 250
_refine_ls_number_reflns 3292
_refine_ls_number_restraints 0
_refine_ls_restrained_S_all 1.017
_refine_ls_R_factor_all 0.0350
_refine_ls_R_factor_gt 0.0330
_refine_ls_shift/su_max 0.000
_refine_ls_shift/su_mean 0.000
_refine_ls_structure_factor_coef Fsqd
_refine_ls_weighting_details 'w=1/[\s^2^(Fo^2^)+(0.0532P)^2^+0.7115P] where P=(Fo^2^+2Fc^2^)/3'
_refine_ls_weighting_scheme calc
_refine_ls_wR_factor_gt 0.0877
_refine_ls_wR_factor_ref 0.0895
_reflns_Friedel_coverage 0.000
_reflns_number_gt 3083
_reflns_number_total 3292
_reflns_threshold_expression 'I > 2\s(I)'
_cod_data_source_file c9ob01028a2.cif
_cod_data_source_block 2
_cod_depositor_comments 'Adding full bibliography for 7156951.cif.'
_cod_original_cell_volume 1865.8(7)
_cod_database_code 7156951
_shelxl_version_number 2014-3
_shelx_space_group_comment
;
The symmetry employed for this shelxl refinement is uniquely defined
by the following loop, which should always be used as a source of
symmetry information in preference to the above space-group names.
They are only intended as comments.
;
_shelx_estimated_absorpt_t_max 0.961
_shelx_estimated_absorpt_t_min 0.942
_olex2_refinement_description
;
1. Fixed Uiso
 At 1.2 times of:
  All C(H) groups, All C(H,H) groups
 At 1.5 times of:
  All C(H,H,H) groups
2.a Secondary CH2 refined with riding coordinates:
 C9(H9a,H9b), C13(H13a,H13b), C1aa(H1aa,H1ab)
2.b Aromatic/amide H refined with riding coordinates:
 C16(H16), C10(H10), C21(H21), C12(H12), C11(H11)
2.c Idealised Me refined as rotating group:
 C2(H2a,H2b,H2c), C0aa(H0aa,H0ab,H0ac), C2aa(H2aa,H2ab,H2ac)
;
_olex2_submission_special_instructions 'No special instructions were received'

loop_
_space_group_symop_operation_xyz
'x, y, z'
'-x, y+1/2, -z+1/2'
'-x, -y, -z'
'x, -y-1/2, z-1/2'

loop_
_atom_site_label
_atom_site_type_symbol
_atom_site_fract_x
_atom_site_fract_y
_atom_site_fract_z
_atom_site_U_iso_or_equiv
_atom_site_adp_type
_atom_site_occupancy
_atom_site_site_symmetry_order
_atom_site_calc_flag
_atom_site_refinement_flags_posn
_atom_site_refinement_flags_adp
S1 S 0.19604(3) 0.39609(5) 0.25910(2) 0.01298(12) Uani 1 1 d . .
O2 O 0.20690(8) 0.63041(16) 0.25988(4) 0.0183(2) Uani 1 1 d . .
O3 O 0.14955(8) 0.28315(16) 0.20975(4) 0.0181(2) Uani 1 1 d . .
O5 O 0.24464(9) 0.5379(2) 0.57069(4) 0.0271(3) Uani 1 1 d . .
N6 N 0.11833(9) 0.33705(19) 0.30202(4) 0.0144(3) Uani 1 1 d . .
C9 C 0.08780(11) 0.1043(2) 0.30761(6) 0.0166(3) Uani 1 1 d . .
H9A H 0.1524 0.0109 0.3151 0.020 Uiso 1 1 calc R U
H9B H 0.0381 0.0524 0.2751 0.020 Uiso 1 1 calc R U
C10 C 0.45588(12) -0.0126(2) 0.29123(6) 0.0195(3) Uani 1 1 d . .
H10 H 0.4735 -0.1521 0.2807 0.023 Uiso 1 1 calc R U
C11 C 0.09422(11) 0.3134(2) 0.44663(6) 0.0159(3) Uani 1 1 d . .
H11 H 0.0589 0.2030 0.4620 0.019 Uiso 1 1 calc R U
C12 C 0.40398(12) 0.4051(2) 0.32196(6) 0.0188(3) Uani 1 1 d . .
H12 H 0.3866 0.5452 0.3321 0.023 Uiso 1 1 calc R U
C13 C 0.14339(12) 0.4431(2) 0.35603(6) 0.0165(3) Uani 1 1 d . .
H13A H 0.1256 0.5981 0.3534 0.020 Uiso 1 1 calc R U
H13B H 0.2204 0.4257 0.3731 0.020 Uiso 1 1 calc R U
C14 C 0.03171(11) 0.1123(2) 0.35519(6) 0.0165(3) Uani 1 1 d . .
C15 C 0.07003(11) 0.3215(2) 0.38721(6) 0.0155(3) Uani 1 1 d . .
C16 C 0.35299(12) 0.0746(2) 0.26941(6) 0.0175(3) Uani 1 1 d . .
H16 H 0.3019 -0.0058 0.2448 0.021 Uiso 1 1 calc R U
C17 C 0.32745(11) 0.2844(2) 0.28500(6) 0.0157(3) Uani 1 1 d . .
C19 C 0.16056(11) 0.4440(2) 0.48180(6) 0.0157(3) Uani 1 1 d . .
C20 C 0.53325(12) 0.1043(2) 0.32849(6) 0.0194(3) Uani 1 1 d . .
C21 C 0.50592(12) 0.3149(3) 0.34335(6) 0.0207(3) Uani 1 1 d . .
H21 H 0.5570 0.3953 0.3680 0.025 Uiso 1 1 calc R U
C25 C 0.21293(12) 0.6476(2) 0.46500(6) 0.0182(3) Uani 1 1 d . .
C2 C 0.64549(12) 0.0107(3) 0.35158(7) 0.0257(3) Uani 1 1 d . .
H2A H 0.6432 -0.1460 0.3479 0.039 Uiso 1 1 calc R U
H2B H 0.6668 0.0489 0.3893 0.039 Uiso 1 1 calc R U
H2C H 0.6980 0.0696 0.3323 0.039 Uiso 1 1 calc R U
C4 C 0.18188(11) 0.4120(2) 0.54168(6) 0.0189(3) Uani 1 1 d . .
C0AA C 0.12526(12) 0.2285(3) 0.56472(6) 0.0221(3) Uani 1 1 d . .
H0AA H 0.1468 0.0908 0.5516 0.033 Uiso 1 1 calc R U
H0AB H 0.0470 0.2457 0.5536 0.033 Uiso 1 1 calc R U
H0AC H 0.1458 0.2316 0.6036 0.033 Uiso 1 1 calc R U
O1 O 0.31786(8) 0.61922(17) 0.46169(4) 0.0215(2) Uani 1 1 d . .
O0AA O 0.16448(9) 0.81886(18) 0.45585(5) 0.0298(3) Uani 1 1 d . .
C1AA C 0.37205(14) 0.8130(3) 0.44541(7) 0.0312(4) Uani 1 1 d . .
H1AA H 0.3589 0.9390 0.4667 0.037 Uiso 1 1 calc R U
H1AB H 0.3436 0.8451 0.4074 0.037 Uiso 1 1 calc R U
C2AA C 0.49292(14) 0.7640(3) 0.45495(8) 0.0397(5) Uani 1 1 d . .
H2AA H 0.5047 0.6373 0.4342 0.060 Uiso 1 1 calc R U
H2AB H 0.5204 0.7358 0.4928 0.060 Uiso 1 1 calc R U
H2AC H 0.5310 0.8874 0.4439 0.060 Uiso 1 1 calc R U
C1 C -0.04933(11) 0.2899(3) 0.35688(6) 0.0191(3) Uani 1 1 d . .
H14 H 0.0266(14) -0.020(3) 0.3737(7) 0.026(5) Uiso 1 1 d . .
H1A H -0.0714(14) 0.383(3) 0.3252(7) 0.025(4) Uiso 1 1 d . .
H1B H -0.1026(14) 0.268(3) 0.3800(7) 0.024(4) Uiso 1 1 d . .

loop_
_atom_site_aniso_label
_atom_site_aniso_U_11
_atom_site_aniso_U_22
_atom_site_aniso_U_33
_atom_site_aniso_U_23
_atom_site_aniso_U_13
_atom_site_aniso_U_12
S1 0.01343(19) 0.01181(19) 0.01333(19) 0.00084(12) 0.00188(13) 0.00006(12)
O2 0.0208(5) 0.0121(5) 0.0220(5) 0.0028(4) 0.0046(4) 0.0010(4)
O3 0.0188(5) 0.0205(5) 0.0141(5) -0.0007(4) 0.0012(4) -0.0009(4)
O5 0.0250(6) 0.0364(7) 0.0189(5) -0.0073(5) 0.0020(4) -0.0083(5)
N6 0.0160(6) 0.0123(6) 0.0149(6) -0.0013(5) 0.0032(4) -0.0022(5)
C9 0.0173(7) 0.0124(7) 0.0198(7) -0.0017(5) 0.0030(6) -0.0023(5)
C10 0.0216(7) 0.0141(7) 0.0243(7) 0.0006(6) 0.0084(6) 0.0016(6)
C11 0.0157(6) 0.0143(7) 0.0179(7) 0.0011(5) 0.0041(5) 0.0017(5)
C12 0.0199(7) 0.0156(7) 0.0212(7) -0.0032(6) 0.0049(6) -0.0007(6)
C13 0.0200(7) 0.0137(6) 0.0158(7) -0.0030(5) 0.0037(5) -0.0026(6)
C14 0.0177(7) 0.0143(7) 0.0170(7) -0.0008(6) 0.0026(6) -0.0038(5)
C15 0.0163(7) 0.0130(7) 0.0164(7) -0.0004(5) 0.0021(5) -0.0005(5)
C16 0.0181(7) 0.0150(7) 0.0196(7) -0.0014(6) 0.0043(6) -0.0037(5)
C17 0.0151(7) 0.0157(7) 0.0168(7) 0.0016(5) 0.0042(5) -0.0008(5)
C19 0.0153(7) 0.0150(7) 0.0170(7) 0.0003(6) 0.0036(5) 0.0029(5)
C20 0.0171(7) 0.0226(8) 0.0193(7) 0.0024(6) 0.0058(6) 0.0012(6)
C21 0.0174(7) 0.0231(8) 0.0208(7) -0.0040(6) 0.0018(6) -0.0027(6)
C25 0.0192(7) 0.0180(7) 0.0156(7) -0.0037(6) -0.0007(5) -0.0021(6)
C2 0.0194(8) 0.0305(9) 0.0269(8) -0.0004(7) 0.0040(6) 0.0051(6)
C4 0.0156(7) 0.0233(8) 0.0177(7) -0.0023(6) 0.0029(6) 0.0043(6)
C0AA 0.0203(7) 0.0282(8) 0.0170(7) 0.0026(6) 0.0020(6) 0.0016(6)
O1 0.0204(5) 0.0190(5) 0.0263(6) -0.0036(4) 0.0072(4) -0.0061(4)
O0AA 0.0268(6) 0.0153(6) 0.0439(7) 0.0031(5) -0.0005(5) 0.0013(5)
C1AA 0.0357(9) 0.0273(9) 0.0315(9) -0.0033(7) 0.0087(7) -0.0166(7)
C2AA 0.0329(9) 0.0442(11) 0.0467(11) -0.0180(9) 0.0192(8) -0.0196(8)
C1 0.0151(7) 0.0241(8) 0.0177(7) -0.0018(6) 0.0024(6) -0.0012(6)

loop_
_atom_type_symbol
_atom_type_description
_atom_type_scat_dispersion_real
_atom_type_scat_dispersion_imag
_atom_type_scat_source
C C 0.0033 0.0016 'International Tables Vol C Tables 4.2.6.8 and 6.1.1.4'
H H 0.0000 0.0000 'International Tables Vol C Tables 4.2.6.8 and 6.1.1.4'
N N 0.0061 0.0033 'International Tables Vol C Tables 4.2.6.8 and 6.1.1.4'
O O 0.0106 0.0060 'International Tables Vol C Tables 4.2.6.8 and 6.1.1.4'
S S 0.1246 0.1234 'International Tables Vol C Tables 4.2.6.8 and 6.1.1.4'

loop_
_geom_angle_atom_site_label_1
_geom_angle_atom_site_label_2
_geom_angle_atom_site_label_3
_geom_angle
O2 S1 N6 106.10(6)
O2 S1 C17 107.59(6)
O3 S1 O2 120.67(6)
O3 S1 N6 106.33(6)
O3 S1 C17 108.13(7)
N6 S1 C17 107.36(6)
C9 N6 S1 118.15(9)
C9 N6 C13 109.89(11)
C13 N6 S1 118.16(9)
N6 C9 C14 102.35(11)
C16 C10 C20 121.40(14)
C19 C11 C15 128.55(13)
C21 C12 C17 119.50(13)
N6 C13 C15 103.19(11)
C9 C14 C15 107.53(11)
C1 C14 C9 118.28(12)
C1 C14 C15 61.06(9)
C11 C15 C13 121.88(12)
C11 C15 C14 119.03(12)
C11 C15 C1 118.54(12)
C13 C15 C14 106.84(11)
C13 C15 C1 115.26(12)
C14 C15 C1 57.96(9)
C10 C16 C17 118.97(13)
C12 C17 S1 119.58(11)
C12 C17 C16 120.60(13)
C16 C17 S1 119.80(11)
C11 C19 C25 123.21(13)
C11 C19 C4 123.20(13)
C4 C19 C25 113.39(12)
C10 C20 C21 118.60(13)
C10 C20 C2 121.35(14)
C21 C20 C2 120.04(13)
C12 C21 C20 120.93(13)
O1 C25 C19 113.31(12)
O0AA C25 C19 122.88(13)
O0AA C25 O1 123.81(14)
O5 C4 C19 118.73(14)
O5 C4 C0AA 121.93(13)
C19 C4 C0AA 119.35(13)
C25 O1 C1AA 115.18(12)
O1 C1AA C2AA 107.32(15)
C14 C1 C15 60.98(9)

loop_
_geom_bond_atom_site_label_1
_geom_bond_atom_site_label_2
_geom_bond_distance
S1 O2 1.4350(11)
S1 O3 1.4336(11)
S1 N6 1.6311(12)
S1 C17 1.7641(14)
O5 C4 1.2228(18)
N6 C9 1.4830(17)
N6 C13 1.4798(17)
C9 C14 1.506(2)
C10 C16 1.388(2)
C10 C20 1.393(2)
C11 C15 1.4651(19)
C11 C19 1.340(2)
C12 C17 1.395(2)
C12 C21 1.383(2)
C13 C15 1.5136(19)
C14 C15 1.5317(19)
C14 C1 1.485(2)
C15 C1 1.5329(19)
C16 C17 1.394(2)
C19 C25 1.502(2)
C19 C4 1.489(2)
C20 C21 1.399(2)
C20 C2 1.507(2)
C25 O1 1.3341(18)
C25 O0AA 1.2036(19)
C4 C0AA 1.500(2)
O1 C1AA 1.4597(19)
C1AA C2AA 1.500(3)
